data_7150179
loop_
_publ_author_name
'Zhuang, Wei'
'Hazell, Rita G.'
'J\/orgensen, Karl Anker'

_publ_section_title
;
 Enantioselective Friedel-Crafts type addition of indoles to
 nitro-olefins using a chiral hydrogen-bonding catalyst--synthesis of
 optically active tetrahydro-beta-carbolines.
;
_journal_issue 14
_journal_name_full 'Organic &amp; biomolecular chemistry'
_journal_page_first 2566
_journal_page_last 2571
_journal_paper_doi 10.1039/b505220c
_journal_volume 3
_journal_year 2005
_chemical_absolute_configuration ad
_chemical_compound_source 'synthesis as described'
_chemical_formula_moiety 'C31 H25 Cl1 N2 O1'
_chemical_formula_sum 'C31 H25 Cl N2 O'
_chemical_formula_weight 476.98
_chemical_name_systematic
;
?
;
_space_group_IT_number 144
_symmetry_cell_setting trigonal
_symmetry_Int_Tables_number 144
_symmetry_space_group_name_Hall 'P 31'
_symmetry_space_group_name_H-M 'P 31'
_atom_sites_solution_hydrogens geom
_atom_sites_solution_primary direct
_atom_sites_solution_secondary difmap
_audit_creation_date 2005-01-24T10:45:59-00:00
_audit_creation_method 'WinGX routine CIF_UPDATE'
_cell_angle_alpha 90
_cell_angle_beta 90
_cell_angle_gamma 120
_cell_formula_units_Z 3
_cell_length_a 10.0175(8)
_cell_length_b 10.0175(8)
_cell_length_c 21.2378(13)
_cell_measurement_reflns_used 1904
_cell_measurement_temperature 225(2)
_cell_measurement_theta_max 20.57
_cell_measurement_theta_min 2.35
_cell_measurement_wavelength 0.71073
_cell_volume 1845.7(2)
_computing_cell_refinement 'SAINT+ (Bruker-Nonius, 2004)'
_computing_data_collection 'Apex2 (Bruker-Nonius, 2004)'
_computing_data_reduction 'SAINT+ (Bruker-Nonius, 2004)'
_computing_molecular_graphics 'Ortep-3 for Windows (Farrugia, 1997)'
_computing_publication_material 'WinGX publication routines (Farrugia, 1999)'
_computing_structure_refinement 'SHELXL-97 (Sheldrick, 1997)'
_computing_structure_solution 'SHELXS-86 (Sheldrick, 1986)'
_diffrn_ambient_temperature 225(2)
_diffrn_detector_area_resol_mean 0.0833
_diffrn_measured_fraction_theta_full 0.999
_diffrn_measured_fraction_theta_max 0.999
_diffrn_measurement_device_type 'Bruker APEX2 CCD-based diffractometer'
_diffrn_measurement_method \f-scans
_diffrn_radiation_monochromator graphite
_diffrn_radiation_probe x-ray
_diffrn_radiation_type MoK\a
_diffrn_radiation_wavelength 0.71073
_diffrn_reflns_av_R_equivalents 0.0486
_diffrn_reflns_av_unetI/netI 0.0764
_diffrn_reflns_limit_h_max 12
_diffrn_reflns_limit_h_min -11
_diffrn_reflns_limit_k_max 11
_diffrn_reflns_limit_k_min -12
_diffrn_reflns_limit_l_max 26
_diffrn_reflns_limit_l_min -20
_diffrn_reflns_number 4167
_diffrn_reflns_reduction_process
;
Scaled and merged with SORTAV
R.H. Blessing, (1987) Cryst. Rev. 1, 3-58
R.H. Blessing, (1989) J. Appl. Cryst. 22, 396-397
;
_diffrn_reflns_theta_full 25.94
_diffrn_reflns_theta_max 25.94
_diffrn_reflns_theta_min 2.54
_diffrn_standards_number 0
_exptl_absorpt_coefficient_mu 0.182
_exptl_absorpt_correction_T_max 0.988
_exptl_absorpt_correction_T_min 0.955
_exptl_absorpt_correction_type multi-scan
_exptl_absorpt_process_details
;
R.H. Blessing, Acta Cryst. (1995), A51, 33-38
;
_exptl_crystal_colour colorless
_exptl_crystal_density_diffrn 1.287
_exptl_crystal_density_method 'not measured'
_exptl_crystal_description prism
_exptl_crystal_F_000 750
_exptl_crystal_size_max 0.2
_exptl_crystal_size_mid 0.1
_exptl_crystal_size_min 0.08
_refine_diff_density_max 0.139
_refine_diff_density_min -0.17
_refine_diff_density_rms 0.034
_refine_ls_abs_structure_details 'Flack H D (1983), Acta Cryst. A39, 876-881'
_refine_ls_abs_structure_Flack 0.03(6)
_refine_ls_extinction_method none
_refine_ls_goodness_of_fit_ref 0.962
_refine_ls_hydrogen_treatment constr
_refine_ls_matrix_type full
_refine_ls_number_parameters 316
_refine_ls_number_reflns 4167
_refine_ls_number_restraints 1
_refine_ls_restrained_S_all 0.961
_refine_ls_R_factor_all 0.0761
_refine_ls_R_factor_gt 0.0387
_refine_ls_shift/su_max 0
_refine_ls_shift/su_mean 0
_refine_ls_structure_factor_coef Fsqd
_refine_ls_weighting_details 'calc w=1/[\s^2^(Fo^2^)+(0.0414P)^2^+0.0000P] where P=(Fo^2^+2Fc^2^)/3'
_refine_ls_weighting_scheme calc
_refine_ls_wR_factor_gt 0.0805
_refine_ls_wR_factor_ref 0.0905
_reflns_number_gt 2774
_reflns_number_total 4167
_reflns_threshold_expression >2sigma(I)
_cod_data_source_file b505220c.txt
_cod_data_source_block 04jowz002_0m
_cod_database_code 7150179

loop_
_symmetry_equiv_pos_as_xyz
'x, y, z'
'-y, x-y, z+1/3'
'-x+y, -x, z+2/3'

loop_
_atom_site_label
_atom_site_type_symbol
_atom_site_fract_x
_atom_site_fract_y
_atom_site_fract_z
_atom_site_U_iso_or_equiv
_atom_site_adp_type
_atom_site_occupancy
_atom_site_symmetry_multiplicity
_atom_site_calc_flag
_atom_site_refinement_flags
_atom_site_disorder_assembly
_atom_site_disorder_group
Cl1 Cl -0.25431(9) 0.14116(9) 0.31830(4) 0.0589(2) Uani 1 1 d . . .
O1 O 0.1377(3) 0.6688(3) 0.54004(11) 0.0887(9) Uani 1 1 d . . .
N1 N 0.4943(3) 1.2088(3) 0.49649(9) 0.0396(6) Uani 1 1 d . . .
N2 N 0.2920(3) 0.7922(3) 0.45745(10) 0.0406(6) Uani 1 1 d . . .
C1 C 0.4209(3) 1.2349(3) 0.39872(11) 0.0360(7) Uani 1 1 d . . .
C2 C 0.4026(3) 1.3197(3) 0.35015(12) 0.0402(7) Uani 1 1 d . . .
H2 H 0.3553 1.271 0.3121 0.048 Uiso 1 1 calc R . .
C3 C 0.4538(4) 1.4731(3) 0.35842(14) 0.0456(8) Uani 1 1 d . . .
H3 H 0.4414 1.5294 0.3258 0.055 Uiso 1 1 calc R . .
C4 C 0.5247(4) 1.5480(4) 0.41487(14) 0.0479(8) Uani 1 1 d . . .
H4 H 0.5599 1.6538 0.4194 0.057 Uiso 1 1 calc R . .
C5 C 0.5431(3) 1.4687(4) 0.46354(13) 0.0431(7) Uani 1 1 d . . .
H5 H 0.5903 1.5186 0.5014 0.052 Uiso 1 1 calc R . .
C6 C 0.4900(3) 1.3123(3) 0.45524(12) 0.0363(7) Uani 1 1 d . . .
C7 C 0.4293(3) 1.0674(3) 0.46656(12) 0.0373(7) Uani 1 1 d . . .
C8 C 0.3867(3) 1.0792(3) 0.40667(12) 0.0357(7) Uani 1 1 d . . .
C9 C 0.3195(3) 0.9468(3) 0.36117(12) 0.0376(7) Uani 1 1 d . . .
H9 H 0.3864 0.9809 0.3234 0.045 Uiso 1 1 calc R . .
C9A C 0.1588(3) 0.9020(3) 0.33923(12) 0.0391(7) Uani 1 1 d . . .
C9B C 0.0551(4) 0.9162(4) 0.37710(15) 0.0522(8) Uani 1 1 d . . .
H9B H 0.0842 0.9538 0.4183 0.063 Uiso 1 1 calc R . .
C9C C -0.0911(4) 0.8767(4) 0.35612(18) 0.0648(10) Uani 1 1 d . . .
H9C H -0.16 0.8868 0.3831 0.078 Uiso 1 1 calc R . .
C9D C -0.1349(5) 0.8234(4) 0.2965(2) 0.0781(12) Uani 1 1 d . . .
H9D H -0.2334 0.798 0.2819 0.094 Uiso 1 1 calc R . .
C9E C -0.0337(5) 0.8070(4) 0.25766(19) 0.0788(13) Uani 1 1 d . . .
H9E H -0.0641 0.769 0.2166 0.095 Uiso 1 1 calc R . .
C9F C 0.1122(4) 0.8460(4) 0.27873(15) 0.0579(9) Uani 1 1 d . . .
H9F H 0.1801 0.8344 0.2518 0.069 Uiso 1 1 calc R . .
C10 C 0.3317(3) 0.8130(3) 0.38998(12) 0.0409(7) Uani 1 1 d . . .
H10A H 0.2623 0.7178 0.3674 0.049 Uiso 1 1 calc R . .
H10B H 0.4371 0.8326 0.3846 0.049 Uiso 1 1 calc R . .
C11 C 0.4004(3) 0.9216(3) 0.49791(12) 0.0405(7) Uani 1 1 d . . .
H11 H 0.3471 0.9133 0.5382 0.049 Uiso 1 1 calc R . .
C11A C 0.5429(4) 0.9093(3) 0.51288(12) 0.0413(7) Uani 1 1 d . . .
C11B C 0.6888(4) 1.0179(4) 0.49245(14) 0.0546(9) Uani 1 1 d . . .
H11B H 0.7026 1.1013 0.4674 0.065 Uiso 1 1 calc R . .
C11C C 0.8144(4) 1.0029(5) 0.50918(16) 0.0671(10) Uani 1 1 d . . .
H11C H 0.9134 1.0767 0.4953 0.081 Uiso 1 1 calc R . .
C11D C 0.7963(5) 0.8822(5) 0.54552(16) 0.0677(11) Uani 1 1 d . . .
H11D H 0.8823 0.8733 0.5567 0.081 Uiso 1 1 calc R . .
C11E C 0.6518(5) 0.7743(4) 0.56553(15) 0.0612(10) Uani 1 1 d . . .
H11E H 0.6389 0.6911 0.5905 0.073 Uiso 1 1 calc R . .
C11F C 0.5249(4) 0.7870(4) 0.54932(13) 0.0510(8) Uani 1 1 d . . .
H11F H 0.4262 0.7122 0.5631 0.061 Uiso 1 1 calc R . .
C12 C 0.1659(4) 0.6729(4) 0.48344(14) 0.0535(9) Uani 1 1 d . . .
C13 C 0.0621(4) 0.5406(4) 0.44138(14) 0.0488(8) Uani 1 1 d . . .
C14 C -0.0759(4) 0.5257(4) 0.42095(14) 0.0526(8) Uani 1 1 d . . .
H14 H -0.1034 0.5992 0.4326 0.063 Uiso 1 1 calc R . .
C15 C -0.1734(4) 0.4022(4) 0.38324(15) 0.0516(8) Uani 1 1 d . . .
H15 H -0.2667 0.3922 0.3688 0.062 Uiso 1 1 calc R . .
C16 C -0.1328(4) 0.2937(3) 0.36690(13) 0.0457(8) Uani 1 1 d . . .
C17 C 0.0031(4) 0.3058(4) 0.38765(14) 0.0506(8) Uani 1 1 d . . .
H17 H 0.0296 0.231 0.3767 0.061 Uiso 1 1 calc R . .
C18 C 0.0999(4) 0.4306(4) 0.42493(14) 0.0526(8) Uani 1 1 d . . .
H18 H 0.1932 0.4404 0.4393 0.063 Uiso 1 1 calc R . .
C20 C 0.5663(4) 1.2486(4) 0.55832(13) 0.0542(9) Uani 1 1 d . . .
H20A H 0.5338 1.1553 0.5826 0.081 Uiso 1 1 calc R . .
H20B H 0.5355 1.3142 0.58 0.081 Uiso 1 1 calc R . .
H20C H 0.6775 1.3029 0.5536 0.081 Uiso 1 1 calc R . .

loop_
_atom_site_aniso_label
_atom_site_aniso_U_11
_atom_site_aniso_U_22
_atom_site_aniso_U_33
_atom_site_aniso_U_23
_atom_site_aniso_U_13
_atom_site_aniso_U_12
Cl1 0.0481(5) 0.0565(5) 0.0608(5) -0.0019(4) 0.0011(4) 0.0177(5)
O1 0.0792(19) 0.087(2) 0.0499(15) -0.0021(14) 0.0239(13) 0.0044(16)
N1 0.0444(15) 0.0417(15) 0.0358(12) -0.0071(11) -0.0066(11) 0.0237(12)
N2 0.0426(15) 0.0394(15) 0.0376(13) 0.0026(11) 0.0048(11) 0.0188(13)
C1 0.0295(15) 0.0402(18) 0.0349(15) 0.0016(13) 0.0017(12) 0.0148(14)
C2 0.0377(17) 0.0453(19) 0.0340(15) -0.0010(14) -0.0028(13) 0.0179(15)
C3 0.0481(19) 0.045(2) 0.0480(17) 0.0087(16) 0.0042(15) 0.0263(17)
C4 0.047(2) 0.0373(18) 0.0553(19) -0.0031(15) 0.0004(16) 0.0184(15)
C5 0.0413(18) 0.0438(19) 0.0407(15) -0.0040(14) -0.0041(14) 0.0187(15)
C6 0.0317(16) 0.0390(18) 0.0375(15) -0.0055(13) -0.0011(13) 0.0171(14)
C7 0.0351(17) 0.0417(18) 0.0363(14) -0.0040(14) -0.0023(13) 0.0202(15)
C8 0.0314(16) 0.0374(17) 0.0365(15) -0.0026(13) -0.0003(13) 0.0159(14)
C9 0.0360(17) 0.0383(16) 0.0335(14) -0.0033(13) 0.0008(13) 0.0147(14)
C9A 0.0425(18) 0.0305(16) 0.0371(15) -0.0002(13) -0.0052(14) 0.0128(15)
C9B 0.047(2) 0.053(2) 0.0530(18) -0.0042(16) -0.0067(16) 0.0217(18)
C9C 0.046(2) 0.057(2) 0.090(3) -0.006(2) -0.0130(19) 0.0239(18)
C9D 0.056(3) 0.062(3) 0.106(3) -0.002(2) -0.035(2) 0.022(2)
C9E 0.081(3) 0.065(3) 0.064(2) -0.014(2) -0.040(2) 0.017(2)
C9F 0.061(2) 0.050(2) 0.0503(19) -0.0076(16) -0.0133(17) 0.0183(18)
C10 0.0423(17) 0.0399(17) 0.0404(16) -0.0030(13) 0.0058(13) 0.0206(15)
C11 0.0425(18) 0.0436(18) 0.0322(14) -0.0032(13) 0.0000(13) 0.0190(15)
C11A 0.052(2) 0.0467(19) 0.0292(14) -0.0047(13) -0.0065(14) 0.0281(16)
C11B 0.055(2) 0.074(2) 0.0454(18) 0.0120(17) 0.0009(16) 0.041(2)
C11C 0.058(2) 0.090(3) 0.063(2) 0.008(2) -0.0003(18) 0.045(2)
C11D 0.082(3) 0.091(3) 0.058(2) -0.018(2) -0.027(2) 0.065(3)
C11E 0.093(3) 0.059(2) 0.0470(19) -0.0120(17) -0.025(2) 0.050(2)
C11F 0.070(2) 0.048(2) 0.0401(16) -0.0069(15) -0.0116(16) 0.0334(18)
C12 0.043(2) 0.056(2) 0.052(2) 0.0025(17) 0.0100(16) 0.0173(17)
C13 0.0414(19) 0.048(2) 0.0476(18) 0.0081(15) 0.0131(15) 0.0150(17)
C14 0.047(2) 0.048(2) 0.063(2) 0.0011(17) 0.0074(17) 0.0239(17)
C15 0.0401(19) 0.058(2) 0.0567(18) 0.0106(17) 0.0089(16) 0.0248(18)
C16 0.0396(18) 0.0443(19) 0.0454(17) 0.0058(14) 0.0053(14) 0.0151(16)
C17 0.050(2) 0.050(2) 0.0550(19) 0.0039(16) 0.0046(16) 0.0270(17)
C18 0.042(2) 0.057(2) 0.061(2) 0.0033(17) 0.0019(16) 0.0267(18)
C20 0.065(2) 0.057(2) 0.0401(16) -0.0105(16) -0.0172(16) 0.0304(19)

loop_
_atom_type_symbol
_atom_type_description
_atom_type_scat_dispersion_real
_atom_type_scat_dispersion_imag
_atom_type_scat_source
C C 0.0033 0.0016 'International Tables Vol C Tables 4.2.6.8 and 6.1.1.4'
H H 0 0 'International Tables Vol C Tables 4.2.6.8 and 6.1.1.4'
N N 0.0061 0.0033 'International Tables Vol C Tables 4.2.6.8 and 6.1.1.4'
O O 0.0106 0.006 'International Tables Vol C Tables 4.2.6.8 and 6.1.1.4'
Cl Cl 0.1484 0.1585 'International Tables Vol C Tables 4.2.6.8 and 6.1.1.4'

loop_
_geom_angle_atom_site_label_1
_geom_angle_atom_site_label_2
_geom_angle_atom_site_label_3
_geom_angle
_geom_angle_site_symmetry_1
_geom_angle_site_symmetry_3
_geom_angle_publ_flag
C6 N1 C7 107.7(2) . . ?
C6 N1 C20 124.5(2) . . ?
C7 N1 C20 127.6(3) . . ?
C12 N2 C10 126.2(2) . . ?
C12 N2 C11 119.4(2) . . ?
C10 N2 C11 114.4(2) . . ?
C2 C1 C6 118.0(3) . . ?
C2 C1 C8 135.5(2) . . ?
C6 C1 C8 106.5(2) . . ?
C3 C2 C1 119.7(3) . . ?
C3 C2 H2 120.1 . . ?
C1 C2 H2 120.1 . . ?
C2 C3 C4 121.1(3) . . ?
C2 C3 H3 119.5 . . ?
C4 C3 H3 119.5 . . ?
C5 C4 C3 120.9(3) . . ?
C5 C4 H4 119.6 . . ?
C3 C4 H4 119.6 . . ?
C4 C5 C6 118.0(3) . . ?
C4 C5 H5 121 . . ?
C6 C5 H5 121 . . ?
N1 C6 C5 129.1(2) . . ?
N1 C6 C1 108.7(2) . . ?
C5 C6 C1 122.3(3) . . ?
C8 C7 N1 110.3(3) . . ?
C8 C7 C11 125.7(2) . . ?
N1 C7 C11 123.9(2) . . ?
C7 C8 C1 106.8(2) . . ?
C7 C8 C9 123.0(3) . . ?
C1 C8 C9 130.2(2) . . ?
C8 C9 C9A 113.7(2) . . ?
C8 C9 C10 108.6(2) . . ?
C9A C9 C10 113.7(2) . . ?
C8 C9 H9 106.8 . . ?
C9A C9 H9 106.8 . . ?
C10 C9 H9 106.8 . . ?
C9B C9A C9F 117.7(3) . . ?
C9B C9A C9 122.4(2) . . ?
C9F C9A C9 120.0(3) . . ?
C9A C9B C9C 121.8(3) . . ?
C9A C9B H9B 119.1 . . ?
C9C C9B H9B 119.1 . . ?
C9D C9C C9B 120.0(4) . . ?
C9D C9C H9C 120 . . ?
C9B C9C H9C 120 . . ?
C9C C9D C9E 119.5(4) . . ?
C9C C9D H9D 120.3 . . ?
C9E C9D H9D 120.3 . . ?
C9D C9E C9F 120.5(3) . . ?
C9D C9E H9E 119.7 . . ?
C9F C9E H9E 119.7 . . ?
C9E C9F C9A 120.6(4) . . ?
C9E C9F H9F 119.7 . . ?
C9A C9F H9F 119.7 . . ?
N2 C10 C9 112.2(2) . . ?
N2 C10 H10A 109.2 . . ?
C9 C10 H10A 109.2 . . ?
N2 C10 H10B 109.2 . . ?
C9 C10 H10B 109.2 . . ?
H10A C10 H10B 107.9 . . ?
N2 C11 C7 107.2(2) . . ?
N2 C11 C11A 110.9(2) . . ?
C7 C11 C11A 116.0(2) . . ?
N2 C11 H11 107.5 . . ?
C7 C11 H11 107.5 . . ?
C11A C11 H11 107.5 . . ?
C11F C11A C11B 119.3(3) . . ?
C11F C11A C11 118.4(3) . . ?
C11B C11A C11 122.3(3) . . ?
C11A C11B C11C 119.6(3) . . ?
C11A C11B H11B 120.2 . . ?
C11C C11B H11B 120.2 . . ?
C11D C11C C11B 120.9(4) . . ?
C11D C11C H11C 119.5 . . ?
C11B C11C H11C 119.5 . . ?
C11C C11D C11E 119.5(3) . . ?
C11C C11D H11D 120.2 . . ?
C11E C11D H11D 120.2 . . ?
C11D C11E C11F 120.5(3) . . ?
C11D C11E H11E 119.8 . . ?
C11F C11E H11E 119.8 . . ?
C11E C11F C11A 120.2(3) . . ?
C11E C11F H11F 119.9 . . ?
C11A C11F H11F 119.9 . . ?
O1 C12 N2 121.8(3) . . ?
O1 C12 C13 120.3(3) . . ?
N2 C12 C13 117.8(3) . . ?
C18 C13 C14 119.6(3) . . ?
C18 C13 C12 120.7(3) . . ?
C14 C13 C12 119.7(3) . . ?
C13 C14 C15 119.9(3) . . ?
C13 C14 H14 120.1 . . ?
C15 C14 H14 120.1 . . ?
C16 C15 C14 119.6(3) . . ?
C16 C15 H15 120.2 . . ?
C14 C15 H15 120.2 . . ?
C17 C16 C15 121.1(3) . . ?
C17 C16 Cl1 119.6(3) . . ?
C15 C16 Cl1 119.2(3) . . ?
C16 C17 C18 118.5(3) . . ?
C16 C17 H17 120.7 . . ?
C18 C17 H17 120.7 . . ?
C13 C18 C17 121.3(3) . . ?
C13 C18 H18 119.4 . . ?
C17 C18 H18 119.4 . . ?
N1 C20 H20A 109.5 . . ?
N1 C20 H20B 109.5 . . ?
H20A C20 H20B 109.5 . . ?
N1 C20 H20C 109.5 . . ?
H20A C20 H20C 109.5 . . ?
H20B C20 H20C 109.5 . . ?

loop_
_geom_bond_atom_site_label_1
_geom_bond_atom_site_label_2
_geom_bond_distance
_geom_bond_site_symmetry_2
_geom_bond_publ_flag
Cl1 C16 1.738(3) . ?
O1 C12 1.231(3) . ?
N1 C6 1.374(4) . ?
N1 C7 1.383(3) . ?
N1 C20 1.455(3) . ?
N2 C12 1.349(4) . ?
N2 C10 1.474(3) . ?
N2 C11 1.480(3) . ?
C1 C2 1.405(4) . ?
C1 C6 1.408(4) . ?
C1 C8 1.429(4) . ?
C2 C3 1.366(4) . ?
C2 H2 0.94 . ?
C3 C4 1.404(4) . ?
C3 H3 0.94 . ?
C4 C5 1.371(4) . ?
C4 H4 0.94 . ?
C5 C6 1.392(4) . ?
C5 H5 0.94 . ?
C7 C8 1.366(4) . ?
C7 C11 1.496(4) . ?
C8 C9 1.501(4) . ?
C9 C9A 1.512(4) . ?
C9 C10 1.533(4) . ?
C9 H9 0.99 . ?
C9A C9B 1.377(4) . ?
C9A C9F 1.386(4) . ?
C9B C9C 1.386(5) . ?
C9B H9B 0.94 . ?
C9C C9D 1.358(5) . ?
C9C H9C 0.94 . ?
C9D C9E 1.379(6) . ?
C9D H9D 0.94 . ?
C9E C9F 1.385(5) . ?
C9E H9E 0.94 . ?
C9F H9F 0.94 . ?
C10 H10A 0.98 . ?
C10 H10B 0.98 . ?
C11 C11A 1.527(4) . ?
C11 H11 0.99 . ?
C11A C11F 1.383(4) . ?
C11A C11B 1.385(4) . ?
C11B C11C 1.386(4) . ?
C11B H11B 0.94 . ?
C11C C11D 1.368(5) . ?
C11C H11C 0.94 . ?
C11D C11E 1.371(5) . ?
C11D H11D 0.94 . ?
C11E C11F 1.382(5) . ?
C11E H11E 0.94 . ?
C11F H11F 0.94 . ?
C12 C13 1.503(5) . ?
C13 C18 1.377(5) . ?
C13 C14 1.384(4) . ?
C14 C15 1.385(4) . ?
C14 H14 0.94 . ?
C15 C16 1.382(4) . ?
C15 H15 0.94 . ?
C16 C17 1.377(4) . ?
C17 C18 1.384(4) . ?
C17 H17 0.94 . ?
C18 H18 0.94 . ?
C20 H20A 0.97 . ?
C20 H20B 0.97 . ?
C20 H20C 0.97 . ?

loop_
_geom_torsion_atom_site_label_1
_geom_torsion_atom_site_label_2
_geom_torsion_atom_site_label_3
_geom_torsion_atom_site_label_4
_geom_torsion
_geom_torsion_site_symmetry_1
_geom_torsion_site_symmetry_2
_geom_torsion_site_symmetry_3
_geom_torsion_site_symmetry_4
_geom_torsion_publ_flag
C6 C1 C2 C3 1.1(4) . . . . ?
C8 C1 C2 C3 -178.3(3) . . . . ?
C1 C2 C3 C4 -0.1(4) . . . . ?
C2 C3 C4 C5 -0.6(5) . . . . ?
C3 C4 C5 C6 0.2(4) . . . . ?
C7 N1 C6 C5 -179.2(3) . . . . ?
C20 N1 C6 C5 -3.5(5) . . . . ?
C7 N1 C6 C1 0.2(3) . . . . ?
C20 N1 C6 C1 175.9(3) . . . . ?
C4 C5 C6 N1 -179.7(3) . . . . ?
C4 C5 C6 C1 1.0(4) . . . . ?
C2 C1 C6 N1 178.9(2) . . . . ?
C8 C1 C6 N1 -1.5(3) . . . . ?
C2 C1 C6 C5 -1.6(4) . . . . ?
C8 C1 C6 C5 177.9(3) . . . . ?
C6 N1 C7 C8 1.3(3) . . . . ?
C20 N1 C7 C8 -174.3(3) . . . . ?
C6 N1 C7 C11 -174.5(3) . . . . ?
C20 N1 C7 C11 9.9(4) . . . . ?
N1 C7 C8 C1 -2.2(3) . . . . ?
C11 C7 C8 C1 173.5(3) . . . . ?
N1 C7 C8 C9 177.0(2) . . . . ?
C11 C7 C8 C9 -7.3(4) . . . . ?
C2 C1 C8 C7 -178.3(3) . . . . ?
C6 C1 C8 C7 2.3(3) . . . . ?
C2 C1 C8 C9 2.5(5) . . . . ?
C6 C1 C8 C9 -176.9(3) . . . . ?
C7 C8 C9 C9A 119.3(3) . . . . ?
C1 C8 C9 C9A -61.7(4) . . . . ?
C7 C8 C9 C10 -8.3(4) . . . . ?
C1 C8 C9 C10 170.7(3) . . . . ?
C8 C9 C9A C9B -32.2(4) . . . . ?
C10 C9 C9A C9B 92.7(3) . . . . ?
C8 C9 C9A C9F 147.0(3) . . . . ?
C10 C9 C9A C9F -88.1(3) . . . . ?
C9F C9A C9B C9C -0.1(4) . . . . ?
C9 C9A C9B C9C 179.1(3) . . . . ?
C9A C9B C9C C9D -0.5(5) . . . . ?
C9B C9C C9D C9E 1.0(6) . . . . ?
C9C C9D C9E C9F -0.8(6) . . . . ?
C9D C9E C9F C9A 0.1(6) . . . . ?
C9B C9A C9F C9E 0.4(5) . . . . ?
C9 C9A C9F C9E -178.9(3) . . . . ?
C12 N2 C10 C9 110.8(3) . . . . ?
C11 N2 C10 C9 -65.8(3) . . . . ?
C8 C9 C10 N2 42.1(3) . . . . ?
C9A C9 C10 N2 -85.5(3) . . . . ?
C12 N2 C11 C7 -130.5(3) . . . . ?
C10 N2 C11 C7 46.3(3) . . . . ?
C12 N2 C11 C11A 101.9(3) . . . . ?
C10 N2 C11 C11A -81.2(3) . . . . ?
C8 C7 C11 N2 -11.0(4) . . . . ?
N1 C7 C11 N2 164.1(2) . . . . ?
C8 C7 C11 C11A 113.5(3) . . . . ?
N1 C7 C11 C11A -71.4(3) . . . . ?
N2 C11 C11A C11F -66.0(3) . . . . ?
C7 C11 C11A C11F 171.4(2) . . . . ?
N2 C11 C11A C11B 115.5(3) . . . . ?
C7 C11 C11A C11B -7.1(4) . . . . ?
C11F C11A C11B C11C -0.5(4) . . . . ?
C11 C11A C11B C11C 178.1(3) . . . . ?
C11A C11B C11C C11D 0.1(5) . . . . ?
C11B C11C C11D C11E 0.2(5) . . . . ?
C11C C11D C11E C11F -0.1(5) . . . . ?
C11D C11E C11F C11A -0.3(5) . . . . ?
C11B C11A C11F C11E 0.6(4) . . . . ?
C11 C11A C11F C11E -178.0(3) . . . . ?
C10 N2 C12 O1 -176.1(3) . . . . ?
C11 N2 C12 O1 0.3(5) . . . . ?
C10 N2 C12 C13 6.1(4) . . . . ?
C11 N2 C12 C13 -177.5(3) . . . . ?
O1 C12 C13 C18 -98.8(4) . . . . ?
N2 C12 C13 C18 79.1(4) . . . . ?
O1 C12 C13 C14 78.7(4) . . . . ?
N2 C12 C13 C14 -103.5(3) . . . . ?
C18 C13 C14 C15 -1.2(4) . . . . ?
C12 C13 C14 C15 -178.7(3) . . . . ?
C13 C14 C15 C16 0.8(4) . . . . ?
C14 C15 C16 C17 0.2(4) . . . . ?
C14 C15 C16 Cl1 -178.8(2) . . . . ?
C15 C16 C17 C18 -0.7(4) . . . . ?
Cl1 C16 C17 C18 178.3(2) . . . . ?
C14 C13 C18 C17 0.7(5) . . . . ?
C12 C13 C18 C17 178.2(3) . . . . ?
C16 C17 C18 C13 0.2(4) . . . . ?

loop_
_cod_related_entry_id
_cod_related_entry_database
_cod_related_entry_code
1 ChemSpider 9365828
